data_4305852
loop_
_publ_author_name
'Jie Zhang'
'Yanan Han'
'Fuyan Han'
'Zhenxia Chen'
'Linhong Weng'
'Xigeng Zhou'

_publ_section_title
;
Facile Construction of a Novel Aminoquinazolinate Anionic Ligand through
Organolanthanide-Mediated Intermolecular Nucleophilic Addition/Cyclization
of Anthranilonitrile
;
_journal_name_full 'Inorganic Chemistry'
_journal_page_first 5552
_journal_page_last 5554
_journal_paper_doi 10.1021/ic800782r
_journal_volume 47
_journal_year 2008
_chemical_formula_sum 'C24 H21 N4 Y'
_chemical_formula_weight 454.36
_chemical_name_systematic
; 
 ? 
;
_space_group_IT_number 148
_symmetry_cell_setting rhombohedral
_symmetry_space_group_name_Hall '-R 3'
_symmetry_space_group_name_H-M 'R -3 :H'
_atom_sites_solution_hydrogens geom
_atom_sites_solution_primary direct
_atom_sites_solution_secondary difmap
_audit_creation_method SHELXL-97
_cell_angle_alpha 90.00
_cell_angle_beta 90.00
_cell_angle_gamma 120.00
_cell_formula_units_Z 18
_cell_length_a 31.866(8)
_cell_length_b 31.866(8)
_cell_length_c 10.778(4)
_cell_measurement_reflns_used 863
_cell_measurement_temperature 293(2)
_cell_measurement_theta_max 19.810
_cell_measurement_theta_min 2.214
_cell_volume 9478(5)
_computing_cell_refinement 'Bruker SMART'
_computing_data_collection 'Bruker SMART'
_computing_data_reduction 'Bruker SHELXTL'
_computing_molecular_graphics 'Bruker SHELXTL'
_computing_publication_material 'Bruker SHELXTL'
_computing_structure_refinement 'SHELXL-97 (Sheldrick, 1997)'
_computing_structure_solution 'SHELXS-97 (Sheldrick, 1990)'
_diffrn_ambient_temperature 293(2)
_diffrn_measured_fraction_theta_full 1.000
_diffrn_measured_fraction_theta_max 1.000
_diffrn_measurement_device_type 'CCD area detector'
_diffrn_measurement_method 'phi and omega scans'
_diffrn_radiation_monochromator graphite
_diffrn_radiation_source 'fine-focus sealed tube'
_diffrn_radiation_type MoK\a
_diffrn_radiation_wavelength 0.71073
_diffrn_reflns_av_R_equivalents 0.1801
_diffrn_reflns_av_sigmaI/netI 0.1919
_diffrn_reflns_limit_h_max 37
_diffrn_reflns_limit_h_min -37
_diffrn_reflns_limit_k_max 33
_diffrn_reflns_limit_k_min -37
_diffrn_reflns_limit_l_max 12
_diffrn_reflns_limit_l_min -12
_diffrn_reflns_number 13397
_diffrn_reflns_theta_full 25.01
_diffrn_reflns_theta_max 25.01
_diffrn_reflns_theta_min 1.28
_diffrn_standards_decay_% 11.13
_exptl_absorpt_coefficient_mu 2.786
_exptl_absorpt_correction_T_max 0.7310
_exptl_absorpt_correction_T_min 0.6800
_exptl_absorpt_correction_type multi-scan
_exptl_absorpt_process_details sadabs
_exptl_crystal_density_diffrn 1.433
_exptl_crystal_density_method 'not measured'
_exptl_crystal_F_000 4176
_exptl_crystal_size_max 0.15
_exptl_crystal_size_mid 0.15
_exptl_crystal_size_min 0.12
_refine_diff_density_max 0.919
_refine_diff_density_min -1.079
_refine_diff_density_rms 0.119
_refine_ls_extinction_method none
_refine_ls_goodness_of_fit_ref 0.930
_refine_ls_hydrogen_treatment constr
_refine_ls_matrix_type full
_refine_ls_number_parameters 254
_refine_ls_number_reflns 3714
_refine_ls_number_restraints 6
_refine_ls_restrained_S_all 0.929
_refine_ls_R_factor_all 0.1823
_refine_ls_R_factor_gt 0.0797
_refine_ls_shift/su_max 0.002
_refine_ls_shift/su_mean 0.000
_refine_ls_structure_factor_coef Fsqd
_refine_ls_weighting_details 'calc w=1/[\s^2^(Fo^2^)+(0.0942P)^2^+0.0000P] where P=(Fo^2^+2Fc^2^)/3'
_refine_ls_weighting_scheme calc
_refine_ls_wR_factor_gt 0.1728
_refine_ls_wR_factor_ref 0.2191
_reflns_number_gt 1542
_reflns_number_total 3714
_reflns_threshold_expression >2sigma(I)
_cod_data_source_file ic800782r-file001_2.cif
_cod_data_source_block f61102a
_cod_depositor_comments
;
The following automatic conversions were performed:
'_symmetry_cell_setting' value 'Rhombohedral' changed to 'rhombohedral'
according to '/home/saulius/struct/CIF-dictionaries/cif_core.dic'
dictionary named 'cif_core.dic' version 2.4.1 from 2010-06-29.

Automatic conversion script
Id: cif_fix_enum 1527 2010-12-29 10:47:43Z saulius 

2020-11-01
Z value and formula fixed to values more according to usual
chemical conventions.                 miguel
;
_cod_original_formula_sum 'C48 H42 N8 Y2'
_cod_original_formula_weight 908.72
_cod_original_formula_units_Z 9
_cod_original_sg_symbol_H-M 'R -3'
_cod_database_code 4305852

loop_
_symmetry_equiv_pos_as_xyz
'x, y, z'
'-y, x-y, z'
'-x+y, -x, z'
'x+2/3, y+1/3, z+1/3'
'-y+2/3, x-y+1/3, z+1/3'
'-x+y+2/3, -x+1/3, z+1/3'
'x+1/3, y+2/3, z+2/3'
'-y+1/3, x-y+2/3, z+2/3'
'-x+y+1/3, -x+2/3, z+2/3'
'-x, -y, -z'
'y, -x+y, -z'
'x-y, x, -z'
'-x+2/3, -y+1/3, -z+1/3'
'y+2/3, -x+y+1/3, -z+1/3'
'x-y+2/3, x+1/3, -z+1/3'
'-x+1/3, -y+2/3, -z+2/3'
'y+1/3, -x+y+2/3, -z+2/3'
'x-y+1/3, x+2/3, -z+2/3'

loop_
_atom_site_label
_atom_site_type_symbol
_atom_site_fract_x
_atom_site_fract_y
_atom_site_fract_z
_atom_site_U_iso_or_equiv
_atom_site_adp_type
_atom_site_occupancy
_atom_site_symmetry_multiplicity
_atom_site_calc_flag
_atom_site_refinement_flags
_atom_site_disorder_assembly
_atom_site_disorder_group
Y1 Y 0.18218(3) 0.09574(3) 0.74977(9) 0.0517(4) Uani 1 1 d . . .
N1 N 0.2347(3) 0.0948(3) 0.5775(7) 0.054(2) Uani 1 1 d . . .
H1B H 0.2563 0.0882 0.6132 0.064 Uiso 1 1 calc R . .
H1C H 0.2155 0.0690 0.5299 0.064 Uiso 1 1 calc R . .
N2 N 0.2592(3) 0.1679(3) 0.7445(7) 0.0482(19) Uani 1 1 d . . .
N3 N 0.3375(3) 0.2355(3) 0.7052(7) 0.053(2) Uani 1 1 d . . .
N4 N 0.2150(3) 0.1550(3) 0.9108(7) 0.063(2) Uani 1 1 d . . .
H4B H 0.2032 0.1568 0.9811 0.076 Uiso 1 1 calc R . .
C1 C 0.2066(3) 0.0369(5) 0.8524(17) 0.140(9) Uani 1 1 d G . .
H1A H 0.2394 0.0414 0.8534 0.169 Uiso 1 1 calc R . .
C2 C 0.1865(7) 0.0472(4) 0.9437(9) 0.231(17) Uani 1 1 d G . .
H2A H 0.2020 0.0615 1.0232 0.277 Uiso 1 1 calc R . .
C3 C 0.1403(7) 0.0270(6) 0.9207(13) 0.158(10) Uani 1 1 d G . .
H3A H 0.1155 0.0239 0.9798 0.189 Uiso 1 1 calc R . .
C4 C 0.1318(4) 0.0042(4) 0.8152(15) 0.114(6) Uani 1 1 d G . .
H4A H 0.0997 -0.0193 0.7832 0.137 Uiso 1 1 calc R . .
C5 C 0.1728(8) 0.0103(4) 0.7730(8) 0.119(7) Uani 1 1 d G . .
H5A H 0.1762 -0.0084 0.7055 0.143 Uiso 1 1 calc R . .
C6 C 0.1365(7) 0.1430(7) 0.7044(15) 0.108(6) Uani 1 1 d . . .
H6A H 0.1413 0.1719 0.7488 0.129 Uiso 1 1 calc R . .
C7 C 0.1015(5) 0.0977(7) 0.7267(17) 0.104(5) Uani 1 1 d . . .
H7A H 0.0771 0.0885 0.7921 0.125 Uiso 1 1 calc R . .
C8 C 0.0991(5) 0.0685(5) 0.6334(18) 0.106(5) Uani 1 1 d . . .
H8A H 0.0731 0.0349 0.6219 0.127 Uiso 1 1 calc R . .
C9 C 0.1349(6) 0.0954(6) 0.5475(13) 0.088(4) Uani 1 1 d . . .
H9A H 0.1382 0.0847 0.4646 0.106 Uiso 1 1 calc R . .
C10 C 0.1590(4) 0.1429(5) 0.5921(14) 0.084(4) Uani 1 1 d . . .
H10A H 0.1819 0.1717 0.5450 0.101 Uiso 1 1 calc R . .
C11 C 0.2615(3) 0.1338(3) 0.4947(9) 0.054(3) Uani 1 1 d . . .
C12 C 0.2556(4) 0.1251(4) 0.3683(8) 0.072(3) Uani 1 1 d . . .
H12A H 0.2329 0.0943 0.3406 0.086 Uiso 1 1 calc R . .
C13 C 0.2824(5) 0.1607(5) 0.2819(8) 0.097(4) Uani 1 1 d . . .
H13A H 0.2790 0.1546 0.1970 0.116 Uiso 1 1 calc R . .
C14 C 0.3147(4) 0.2059(5) 0.3300(9) 0.086(4) Uani 1 1 d . . .
H14A H 0.3332 0.2308 0.2746 0.104 Uiso 1 1 calc R . .
C15 C 0.3207(4) 0.2159(4) 0.4515(10) 0.066(3) Uani 1 1 d . . .
H15A H 0.3431 0.2469 0.4780 0.079 Uiso 1 1 calc R . .
C16 C 0.2935(3) 0.1801(3) 0.5388(9) 0.051(3) Uani 1 1 d . . .
C17 C 0.2979(3) 0.1951(3) 0.6738(7) 0.041(2) Uani 1 1 d U . .
C18 C 0.3365(3) 0.2521(3) 0.8261(8) 0.046(2) Uani 1 1 d . . .
C19 C 0.3760(4) 0.2958(3) 0.8636(10) 0.064(3) Uani 1 1 d . . .
H19A H 0.4022 0.3122 0.8105 0.076 Uiso 1 1 calc R . .
C20 C 0.3766(4) 0.3144(4) 0.9752(10) 0.073(3) Uani 1 1 d . . .
H20A H 0.4034 0.3436 0.9993 0.087 Uiso 1 1 calc R . .
C21 C 0.3378(5) 0.2905(4) 1.0545(10) 0.083(4) Uani 1 1 d . . .
H21A H 0.3387 0.3035 1.1324 0.099 Uiso 1 1 calc R . .
C22 C 0.2976(4) 0.2476(4) 1.0192(10) 0.068(3) Uani 1 1 d . . .
H22A H 0.2712 0.2321 1.0724 0.081 Uiso 1 1 calc R . .
C23 C 0.2967(3) 0.2277(3) 0.9043(8) 0.049(2) Uani 1 1 d . . .
C24 C 0.2559(4) 0.1833(3) 0.8586(8) 0.047(2) Uani 1 1 d . . .

loop_
_atom_site_aniso_label
_atom_site_aniso_U_11
_atom_site_aniso_U_22
_atom_site_aniso_U_33
_atom_site_aniso_U_23
_atom_site_aniso_U_13
_atom_site_aniso_U_12
Y1 0.0509(7) 0.0488(6) 0.0538(6) 0.0044(5) 0.0010(5) 0.0239(5)
N1 0.053(5) 0.043(5) 0.062(5) -0.005(4) -0.008(4) 0.022(4)
N2 0.048(5) 0.046(5) 0.044(5) -0.006(4) 0.001(4) 0.019(4)
N3 0.046(5) 0.049(5) 0.064(6) -0.006(4) -0.007(4) 0.023(4)
N4 0.063(6) 0.059(6) 0.053(5) 0.009(4) 0.027(4) 0.019(5)
C1 0.067(9) 0.174(19) 0.172(16) 0.146(17) 0.003(11) 0.054(11)
C2 0.44(4) 0.091(11) 0.028(8) 0.015(9) -0.134(15) 0.04(2)
C3 0.29(3) 0.20(2) 0.077(11) 0.109(13) 0.149(15) 0.20(2)
C4 0.072(10) 0.091(11) 0.120(14) 0.072(11) -0.010(8) -0.004(8)
C5 0.28(2) 0.113(13) 0.012(5) 0.024(6) 0.035(10) 0.139(17)
C6 0.163(16) 0.127(14) 0.105(12) -0.062(11) -0.060(11) 0.127(14)
C7 0.078(10) 0.109(13) 0.143(16) 0.017(12) -0.001(10) 0.061(10)
C8 0.086(11) 0.095(11) 0.147(15) -0.052(12) -0.068(11) 0.052(10)
C9 0.086(10) 0.127(14) 0.080(9) 0.010(10) -0.009(8) 0.074(10)
C10 0.080(9) 0.075(10) 0.100(11) 0.036(8) -0.013(8) 0.041(8)
C11 0.049(6) 0.037(6) 0.074(7) 0.004(5) 0.008(5) 0.020(5)
C12 0.106(9) 0.107(9) 0.006(4) -0.030(5) -0.017(5) 0.057(7)
C13 0.118(10) 0.156(12) 0.007(5) -0.036(7) -0.013(6) 0.061(10)
C14 0.106(10) 0.132(12) 0.022(5) 0.005(7) 0.005(6) 0.060(9)
C15 0.066(7) 0.047(6) 0.071(8) -0.001(6) 0.004(6) 0.019(6)
C16 0.041(6) 0.043(6) 0.073(7) 0.008(5) 0.001(5) 0.023(5)
C17 0.058(6) 0.056(6) 0.016(4) -0.008(4) -0.007(4) 0.034(5)
C18 0.064(7) 0.048(6) 0.033(5) -0.008(4) -0.002(5) 0.032(5)
C19 0.053(7) 0.050(7) 0.081(8) -0.004(6) -0.001(6) 0.021(6)
C20 0.087(8) 0.066(7) 0.046(7) -0.019(6) -0.002(6) 0.024(7)
C21 0.121(11) 0.091(9) 0.041(7) -0.030(7) -0.010(7) 0.056(9)
C22 0.081(8) 0.057(7) 0.055(7) -0.011(6) -0.008(6) 0.028(6)
C23 0.054(6) 0.048(6) 0.047(6) -0.010(5) 0.001(5) 0.027(5)
C24 0.069(7) 0.054(6) 0.029(5) -0.009(5) -0.010(5) 0.038(6)

loop_
_atom_type_symbol
_atom_type_description
_atom_type_scat_dispersion_real
_atom_type_scat_dispersion_imag
_atom_type_scat_source
C C 0.0033 0.0016 'International Tables Vol C Tables 4.2.6.8 and 6.1.1.4'
H H 0.0000 0.0000 'International Tables Vol C Tables 4.2.6.8 and 6.1.1.4'
Y Y -2.7962 3.5667 'International Tables Vol C Tables 4.2.6.8 and 6.1.1.4'
N N 0.0061 0.0033 'International Tables Vol C Tables 4.2.6.8 and 6.1.1.4'

loop_
_geom_angle_atom_site_label_1
_geom_angle_atom_site_label_2
_geom_angle_atom_site_label_3
_geom_angle
_geom_angle_site_symmetry_1
_geom_angle_site_symmetry_3
_geom_angle_publ_flag
N2 Y1 N4 54.7(2) . . ?
N2 Y1 N1 67.8(2) . . ?
N4 Y1 N1 121.1(3) . . ?
N2 Y1 C5 122.5(5) . . ?
N4 Y1 C5 122.3(3) . . ?
N1 Y1 C5 77.6(3) . . ?
N2 Y1 C10 83.1(3) . . ?
N4 Y1 C10 99.0(4) . . ?
N1 Y1 C10 84.7(4) . . ?
C5 Y1 C10 138.6(5) . . ?
N2 Y1 C1 99.8(3) . . ?
N4 Y1 C1 95.2(5) . . ?
N1 Y1 C1 82.2(4) . . ?
C5 Y1 C1 28.98(13) . . ?
C10 Y1 C1 164.3(6) . . ?
N2 Y1 C6 92.4(5) . . ?
N4 Y1 C6 80.2(3) . . ?
N1 Y1 C6 115.8(5) . . ?
C5 Y1 C6 144.8(6) . . ?
C10 Y1 C6 31.3(4) . . ?
C1 Y1 C6 161.2(6) . . ?
N2 Y1 C7 121.7(4) . . ?
N4 Y1 C7 95.6(5) . . ?
N1 Y1 C7 126.8(4) . . ?
C5 Y1 C7 115.8(6) . . ?
C10 Y1 C7 50.1(4) . . ?
C1 Y1 C7 135.1(4) . . ?
C6 Y1 C7 29.5(4) . . ?
N2 Y1 C4 147.3(3) . . ?
N4 Y1 C4 117.8(4) . . ?
N1 Y1 C4 103.0(5) . . ?
C5 Y1 C4 28.87(12) . . ?
C10 Y1 C4 128.6(4) . . ?
C1 Y1 C4 47.5(2) . . ?
C6 Y1 C4 118.9(6) . . ?
C7 Y1 C4 89.5(5) . . ?
N2 Y1 C2 104.7(4) . . ?
N4 Y1 C2 76.0(3) . . ?
N1 Y1 C2 110.3(5) . . ?
C5 Y1 C2 47.4(2) . . ?
C10 Y1 C2 164.7(6) . . ?
C1 Y1 C2 28.70(15) . . ?
C6 Y1 C2 133.8(6) . . ?
C7 Y1 C2 115.4(6) . . ?
C4 Y1 C2 47.1(2) . . ?
N2 Y1 C9 107.1(4) . . ?
N4 Y1 C9 128.7(4) . . ?
N1 Y1 C9 76.8(3) . . ?
C5 Y1 C9 107.9(5) . . ?
C10 Y1 C9 30.8(4) . . ?
C1 Y1 C9 136.0(6) . . ?
C6 Y1 C9 50.8(4) . . ?
C7 Y1 C9 50.0(5) . . ?
C4 Y1 C9 100.7(4) . . ?
C2 Y1 C9 147.6(5) . . ?
N2 Y1 C8 133.1(4) . . ?
N4 Y1 C8 125.0(4) . . ?
N1 Y1 C8 102.1(5) . . ?
C5 Y1 C8 97.5(5) . . ?
C10 Y1 C8 50.0(4) . . ?
C1 Y1 C8 125.0(5) . . ?
C6 Y1 C8 49.2(4) . . ?
C7 Y1 C8 29.6(4) . . ?
C4 Y1 C8 78.9(4) . . ?
C2 Y1 C8 121.2(6) . . ?
C9 Y1 C8 30.3(4) . . ?
C11 N1 Y1 124.6(5) . . ?
C11 N1 H1B 106.2 . . ?
Y1 N1 H1B 106.2 . . ?
C11 N1 H1C 106.2 . . ?
Y1 N1 H1C 106.2 . . ?
H1B N1 H1C 106.4 . . ?
C17 N2 C24 119.9(8) . . ?
C17 N2 Y1 144.3(6) . . ?
C24 N2 Y1 95.8(6) . . ?
C17 N3 C18 114.4(7) . . ?
C24 N4 Y1 97.2(6) . . ?
C24 N4 H4B 131.4 . . ?
Y1 N4 H4B 131.4 . . ?
C2 C1 C5 108.0 . . ?
C2 C1 Y1 77.2(4) . . ?
C5 C1 Y1 75.0(4) . . ?
C2 C1 H1A 125.2 . . ?
C5 C1 H1A 125.2 . . ?
Y1 C1 H1A 125.2 . . ?
C1 C2 C3 108.0 . . ?
C1 C2 Y1 74.1(3) . . ?
C3 C2 Y1 76.2(4) . . ?
C1 C2 H2A 125.4 . . ?
C3 C2 H2A 125.4 . . ?
Y1 C2 H2A 125.4 . . ?
C4 C3 C2 108.0 . . ?
C4 C3 Y1 74.5(3) . . ?
C2 C3 Y1 75.3(4) . . ?
C4 C3 H3A 125.5 . . ?
C2 C3 H3A 125.5 . . ?
Y1 C3 H3A 125.5 . . ?
C3 C4 C5 108.0 . . ?
C3 C4 Y1 77.0(4) . . ?
C5 C4 Y1 74.3(4) . . ?
C3 C4 H4A 125.3 . . ?
C5 C4 H4A 125.3 . . ?
Y1 C4 H4A 125.3 . . ?
C1 C5 C4 108.0 . . ?
C1 C5 Y1 76.0(4) . . ?
C4 C5 Y1 76.8(4) . . ?
C1 C5 H5A 125.2 . . ?
C4 C5 H5A 125.2 . . ?
Y1 C5 H5A 125.2 . . ?
C7 C6 C10 107.8(13) . . ?
C7 C6 Y1 75.5(8) . . ?
C10 C6 Y1 74.3(6) . . ?
C7 C6 H6A 125.5 . . ?
C10 C6 H6A 125.5 . . ?
Y1 C6 H6A 125.5 . . ?
C6 C7 C8 110.0(16) . . ?
C6 C7 Y1 75.0(8) . . ?
C8 C7 Y1 76.8(8) . . ?
C6 C7 H7A 124.5 . . ?
C8 C7 H7A 124.5 . . ?
Y1 C7 H7A 124.5 . . ?
C7 C8 C9 109.1(14) . . ?
C7 C8 Y1 73.6(7) . . ?
C9 C8 Y1 74.6(7) . . ?
C7 C8 H8A 125.2 . . ?
C9 C8 H8A 125.2 . . ?
Y1 C8 H8A 125.2 . . ?
C8 C9 C10 106.1(13) . . ?
C8 C9 Y1 75.1(7) . . ?
C10 C9 Y1 73.1(7) . . ?
C8 C9 H9A 126.4 . . ?
C10 C9 H9A 126.4 . . ?
Y1 C9 H9A 126.4 . . ?
C9 C10 C6 107.0(13) . . ?
C9 C10 Y1 76.1(7) . . ?
C6 C10 Y1 74.4(7) . . ?
C9 C10 H10A 125.8 . . ?
C6 C10 H10A 125.8 . . ?
Y1 C10 H10A 125.8 . . ?
C12 C11 C16 120.1(10) . . ?
C12 C11 N1 118.8(9) . . ?
C16 C11 N1 121.1(9) . . ?
C13 C12 C11 122.1(10) . . ?
C13 C12 H12A 118.9 . . ?
C11 C12 H12A 118.9 . . ?
C12 C13 C14 115.7(8) . . ?
C12 C13 H13A 122.2 . . ?
C14 C13 H13A 122.2 . . ?
C15 C14 C13 123.8(11) . . ?
C15 C14 H14A 118.1 . . ?
C13 C14 H14A 118.1 . . ?
C14 C15 C16 120.6(10) . . ?
C14 C15 H15A 119.7 . . ?
C16 C15 H15A 119.7 . . ?
C11 C16 C15 117.6(9) . . ?
C11 C16 C17 124.3(9) . . ?
C15 C16 C17 117.9(8) . . ?
N3 C17 N2 127.5(7) . . ?
N3 C17 C16 116.6(8) . . ?
N2 C17 C16 115.6(8) . . ?
C19 C18 C23 119.9(8) . . ?
C19 C18 N3 117.7(9) . . ?
C23 C18 N3 122.3(8) . . ?
C20 C19 C18 120.8(10) . . ?
C20 C19 H19A 119.6 . . ?
C18 C19 H19A 119.6 . . ?
C19 C20 C21 120.1(10) . . ?
C19 C20 H20A 119.9 . . ?
C21 C20 H20A 119.9 . . ?
C20 C21 C22 120.6(10) . . ?
C20 C21 H21A 119.7 . . ?
C22 C21 H21A 119.7 . . ?
C21 C22 C23 119.8(10) . . ?
C21 C22 H22A 120.1 . . ?
C23 C22 H22A 120.1 . . ?
C22 C23 C18 118.7(9) . . ?
C22 C23 C24 123.8(9) . . ?
C18 C23 C24 117.5(8) . . ?
N4 C24 N2 112.3(8) . . ?
N4 C24 C23 129.5(8) . . ?
N2 C24 C23 118.2(9) . . ?
N4 C24 Y1 56.1(5) . . ?
N2 C24 Y1 56.2(5) . . ?
C23 C24 Y1 174.2(7) . . ?

loop_
_geom_bond_atom_site_label_1
_geom_bond_atom_site_label_2
_geom_bond_distance
_geom_bond_site_symmetry_2
_geom_bond_publ_flag
Y1 N2 2.380(7) . ?
Y1 N4 2.386(8) . ?
Y1 N1 2.511(7) . ?
Y1 C5 2.598(9) . ?
Y1 C10 2.608(10) . ?
Y1 C1 2.610(9) . ?
Y1 C6 2.610(11) . ?
Y1 C7 2.615(12) . ?
Y1 C4 2.627(9) . ?
Y1 C2 2.646(8) . ?
Y1 C9 2.647(12) . ?
Y1 C8 2.654(11) . ?
N1 C11 1.418(11) . ?
N1 H1B 0.9000 . ?
N1 H1C 0.9000 . ?
N2 C17 1.337(10) . ?
N2 C24 1.347(10) . ?
N3 C17 1.319(10) . ?
N3 C18 1.411(10) . ?
N4 C24 1.287(11) . ?
N4 H4B 0.8600 . ?
C1 C2 1.303(6) . ?
C1 C5 1.303(6) . ?
C1 H1A 0.9800 . ?
C2 C3 1.303(6) . ?
C2 H2A 0.9800 . ?
C3 C4 1.303(6) . ?
C3 H3A 0.9800 . ?
C4 C5 1.303(6) . ?
C4 H4A 0.9800 . ?
C5 H5A 0.9800 . ?
C6 C7 1.331(19) . ?
C6 C10 1.407(17) . ?
C6 H6A 0.9800 . ?
C7 C8 1.346(17) . ?
C7 H7A 0.9800 . ?
C8 C9 1.385(18) . ?
C8 H8A 0.9800 . ?
C9 C10 1.398(17) . ?
C9 H9A 0.9800 . ?
C10 H10A 0.9800 . ?
C11 C12 1.384(12) . ?
C11 C16 1.392(12) . ?
C12 C13 1.384(15) . ?
C12 H12A 0.9300 . ?
C13 C14 1.387(16) . ?
C13 H13A 0.9300 . ?
C14 C15 1.339(13) . ?
C14 H14A 0.9300 . ?
C15 C16 1.395(12) . ?
C15 H15A 0.9300 . ?
C16 C17 1.516(12) . ?
C18 C19 1.390(12) . ?
C18 C23 1.392(12) . ?
C19 C20 1.337(13) . ?
C19 H19A 0.9300 . ?
C20 C21 1.378(14) . ?
C20 H20A 0.9300 . ?
C21 C22 1.379(14) . ?
C21 H21A 0.9300 . ?
C22 C23 1.385(12) . ?
C22 H22A 0.9300 . ?
C23 C24 1.447(12) . ?

loop_
_geom_hbond_atom_site_label_D
_geom_hbond_atom_site_label_H
_geom_hbond_atom_site_label_A
_geom_hbond_distance_DH
_geom_hbond_distance_HA
_geom_hbond_distance_DA
_geom_hbond_angle_DHA
_geom_hbond_site_symmetry_A
N1 H1B N3 0.90 2.19 3.014(10) 151.5 13_556
